data_7008421
loop_
_publ_author_name
'Qin, Chao'
'Wang, Xin-Long'
'Li, Yang-Guang'
'Wang, En-Bo'
'Su, Zhong-Min'
'Xu, Lin'
'Cl\'erac, Rodolphe'

_publ_section_title
;
 Three-dimensional mesomeric networks assembled from helix-linked
 sheets: syntheses, structures, and magnetisms.
;
_journal_issue 15
_journal_name_full 'Dalton transactions (Cambridge, England : 2003)'
_journal_page_first 2609
_journal_page_last 2614
_journal_paper_doi 10.1039/b502651b
_journal_year 2005
_chemical_formula_sum 'C17 H12 N3 Ni O4.5'
_chemical_formula_weight 389.01
_chemical_name_systematic
;
?
;
_space_group_IT_number 15
_symmetry_cell_setting monoclinic
_symmetry_space_group_name_Hall '-C 2yc'
_symmetry_space_group_name_H-M 'C 1 2/c 1'
_atom_sites_solution_hydrogens geom
_atom_sites_solution_primary direct
_atom_sites_solution_secondary difmap
_audit_creation_method SHELXL-97
_cell_angle_alpha 90.00
_cell_angle_beta 97.82(3)
_cell_angle_gamma 90.00
_cell_formula_units_Z 8
_cell_length_a 19.342(4)
_cell_length_b 11.443(2)
_cell_length_c 13.936(3)
_cell_measurement_temperature 293(2)
_cell_volume 3055.8(11)
_computing_structure_refinement 'SHELXL-97 (Sheldrick, 1997)'
_computing_structure_solution 'SHELXS-97 (Sheldrick, 1990)'
_diffrn_ambient_temperature 293(2)
_diffrn_detector_area_resol_mean 0.01
_diffrn_measured_fraction_theta_full 0.990
_diffrn_measured_fraction_theta_max 0.992
_diffrn_measurement_device_type 'Rigaku R-AXIS RAPID IP'
_diffrn_measurement_method Oscillation
_diffrn_radiation_monochromator graphite
_diffrn_radiation_source 'Rotation anode'
_diffrn_radiation_type MoK\a
_diffrn_radiation_wavelength 0.71073
_diffrn_reflns_av_R_equivalents 0.0482
_diffrn_reflns_av_sigmaI/netI 0.0650
_diffrn_reflns_limit_h_max 25
_diffrn_reflns_limit_h_min -25
_diffrn_reflns_limit_k_max 14
_diffrn_reflns_limit_k_min -14
_diffrn_reflns_limit_l_max 18
_diffrn_reflns_limit_l_min -18
_diffrn_reflns_number 6613
_diffrn_reflns_theta_full 25.00
_diffrn_reflns_theta_max 27.48
_diffrn_reflns_theta_min 2.46
_diffrn_standards_decay_% 0
_diffrn_standards_interval_count 0
_diffrn_standards_number 0
_exptl_absorpt_coefficient_mu 1.303
_exptl_absorpt_correction_T_max 0.7450
_exptl_absorpt_correction_T_min 0.6730
_exptl_absorpt_correction_type multi-scan
_exptl_absorpt_process_details 'ABSCOR by T.Higashi 8 March, 1995'
_exptl_crystal_colour green
_exptl_crystal_density_diffrn 1.691
_exptl_crystal_density_method 'not measured'
_exptl_crystal_description block
_exptl_crystal_F_000 1592
_exptl_crystal_size_max 0.33
_exptl_crystal_size_mid 0.28
_exptl_crystal_size_min 0.24
_refine_diff_density_max 0.804
_refine_diff_density_min -0.729
_refine_diff_density_rms 0.129
_refine_ls_extinction_method none
_refine_ls_goodness_of_fit_ref 1.075
_refine_ls_hydrogen_treatment constr
_refine_ls_matrix_type full
_refine_ls_number_parameters 248
_refine_ls_number_reflns 3487
_refine_ls_number_restraints 13
_refine_ls_restrained_S_all 1.077
_refine_ls_R_factor_all 0.0961
_refine_ls_R_factor_gt 0.0683
_refine_ls_shift/su_max 0.000
_refine_ls_shift/su_mean 0.000
_refine_ls_structure_factor_coef Fsqd
_refine_ls_weighting_details 'calc w=1/[\s^2^(Fo^2^)+(0.0265P)^2^+42.8860P] where P=(Fo^2^+2Fc^2^)/3'
_refine_ls_weighting_scheme calc
_refine_ls_wR_factor_gt 0.1336
_refine_ls_wR_factor_ref 0.1452
_reflns_number_gt 2622
_reflns_number_total 3487
_reflns_threshold_expression >2sigma(I)
_cod_data_source_file b502651b.txt
_cod_data_source_block wbl14a
_cod_depositor_comments
;
The following automatic conversions were performed:
'_symmetry_cell_setting' value 'Monoclinic' changed to 'monoclinic'
according to '/home/saulius/struct/CIF-dictionaries/cif_core.dic'
dictionary named 'cif_core.dic' version 2.4.1 from 2010-06-29.

Automatic conversion script
Id: cif_fix_enum 1527 2010-12-29 10:47:43Z saulius 
;
_cod_original_cell_volume 3055.9(11)
_cod_original_sg_symbol_H-M C2/c
_cod_original_formula_sum 'C17 H12 N3 Ni O4.50'
_cod_database_code 7008421

loop_
_symmetry_equiv_pos_as_xyz
'x, y, z'
'-x, y, -z+1/2'
'x+1/2, y+1/2, z'
'-x+1/2, y+1/2, -z+1/2'
'-x, -y, -z'
'x, -y, z-1/2'
'-x+1/2, -y+1/2, -z'
'x+1/2, -y+1/2, z-1/2'

loop_
_atom_site_label
_atom_site_type_symbol
_atom_site_fract_x
_atom_site_fract_y
_atom_site_fract_z
_atom_site_U_iso_or_equiv
_atom_site_adp_type
_atom_site_occupancy
_atom_site_symmetry_multiplicity
_atom_site_calc_flag
_atom_site_refinement_flags
_atom_site_disorder_assembly
_atom_site_disorder_group
Ni1 Ni 0.5000 0.62389(8) 0.2500 0.0169(2) Uani 1 2 d S . .
Ni2 Ni 0.2500 0.2500 0.5000 0.0130(2) Uani 1 2 d S . .
C1 C 0.3234(2) 0.4577(4) 0.4169(4) 0.0182(10) Uani 1 1 d . . .
H1A H 0.3372 0.4709 0.4825 0.022 Uiso 1 1 calc R . .
C2 C 0.3477(2) 0.5351(4) 0.3503(4) 0.0166(9) Uani 1 1 d D . .
C3 C 0.3227(2) 0.5202(4) 0.2525(4) 0.0166(9) Uani 1 1 d . . .
C4 C 0.2779(3) 0.4266(5) 0.2271(4) 0.0269(12) Uani 1 1 d . . .
H4A H 0.2598 0.4148 0.1625 0.032 Uiso 1 1 calc R . .
C5 C 0.2601(3) 0.3515(5) 0.2971(4) 0.0258(12) Uani 1 1 d . . .
H5A H 0.2320 0.2876 0.2779 0.031 Uiso 1 1 calc R . .
C6 C 0.3401(2) 0.6021(4) 0.1739(3) 0.0148(9) Uani 1 1 d . . .
C7 C 0.3965(3) 0.6303(4) 0.3953(4) 0.0206(10) Uani 1 1 d D . .
C8 C 0.0975(2) 0.5232(4) 0.5074(4) 0.0200(10) Uani 1 1 d . . .
H8A H 0.1002 0.6040 0.5139 0.024 Uiso 1 1 calc R . .
C9 C 0.1574(2) 0.4588(5) 0.5044(4) 0.0209(10) Uani 1 1 d . . .
H9A H 0.1997 0.4980 0.5066 0.025 Uiso 1 1 calc R . .
C10 C 0.0956(2) 0.2878(4) 0.4942(4) 0.0181(10) Uani 1 1 d . . .
H10A H 0.0946 0.2066 0.4914 0.022 Uiso 1 1 calc R . .
C11 C 0.0333(3) 0.3462(4) 0.4938(4) 0.0200(10) Uani 1 1 d . . .
H11A H -0.0084 0.3049 0.4889 0.024 Uiso 1 1 calc R . .
C12 C 0.0332(2) 0.4675(4) 0.5007(4) 0.0180(10) Uani 1 1 d . . .
C13 C 0.4408(3) 0.8777(5) 0.2493(4) 0.0267(12) Uani 1 1 d . . .
H13A H 0.3991 0.8371 0.2489 0.032 Uiso 1 1 calc R . .
C14 C 0.4389(3) 0.9994(5) 0.2490(5) 0.0318(13) Uani 1 1 d . . .
H14A H 0.3967 1.0385 0.2481 0.038 Uiso 1 1 calc R . .
C15 C 0.5000 1.0614(6) 0.2500 0.0244(16) Uani 1 2 d S . .
C16 C 0.5000 1.1930(6) 0.2500 0.0232(16) Uani 1 2 d S . .
C17 C 0.4557(3) 1.2565(5) 0.1836(4) 0.0292(12) Uani 1 1 d . . .
H17A H 0.4235 1.2180 0.1389 0.035 Uiso 1 1 calc R . .
C18 C 0.4590(3) 1.3766(5) 0.1830(4) 0.0282(12) Uani 1 1 d . . .
H18A H 0.4316 1.4170 0.1338 0.034 Uiso 1 1 calc R . .
N1 N 0.5000 0.8166(5) 0.2500 0.0220(13) Uani 1 2 d S . .
N2 N 0.5000 1.4377(6) 0.2500 0.0241(14) Uani 1 2 d S . .
N3 N 0.1571(2) 0.3409(3) 0.4983(3) 0.0169(8) Uani 1 1 d . . .
N4 N 0.2817(2) 0.3667(4) 0.3915(3) 0.0176(8) Uani 1 1 d . . .
O1 O 0.3738(2) 0.6928(4) 0.4565(4) 0.0494(14) Uani 1 1 d . . .
O2 O 0.45763(18) 0.6344(3) 0.3749(3) 0.0259(8) Uani 1 1 d . . .
O3 O 0.28923(16) 0.6307(3) 0.1122(3) 0.0195(7) Uani 1 1 d . . .
O4 O 0.40140(18) 0.6340(3) 0.1725(3) 0.0246(8) Uani 1 1 d . . .
O1W O 0.2284(9) 0.7113(18) 0.4467(14) 0.063(5) Uani 0.32 1 d PU . .
O1AW O 0.2446(19) 0.703(3) 0.521(3) 0.064(9) Uani 0.18 1 d PU . .

loop_
_atom_site_aniso_label
_atom_site_aniso_U_11
_atom_site_aniso_U_22
_atom_site_aniso_U_33
_atom_site_aniso_U_23
_atom_site_aniso_U_13
_atom_site_aniso_U_12
Ni1 0.0141(4) 0.0135(4) 0.0226(5) 0.000 0.0006(3) 0.000
Ni2 0.0107(4) 0.0101(4) 0.0183(4) 0.0005(3) 0.0021(3) 0.0007(3)
C1 0.019(2) 0.017(2) 0.018(2) 0.0005(19) 0.0022(18) 0.0002(19)
C2 0.018(2) 0.011(2) 0.022(2) 0.0013(19) 0.0057(18) -0.0013(18)
C3 0.014(2) 0.014(2) 0.022(2) 0.0005(19) 0.0012(17) 0.0008(17)
C4 0.035(3) 0.021(3) 0.023(3) 0.004(2) -0.003(2) -0.011(2)
C5 0.026(3) 0.020(3) 0.030(3) 0.001(2) 0.000(2) -0.014(2)
C6 0.019(2) 0.009(2) 0.016(2) -0.0028(17) 0.0040(17) -0.0021(17)
C7 0.024(2) 0.016(2) 0.022(3) -0.002(2) 0.0035(19) -0.007(2)
C8 0.018(2) 0.012(2) 0.031(3) -0.002(2) 0.0035(19) 0.0022(18)
C9 0.012(2) 0.021(3) 0.029(3) 0.002(2) 0.0005(19) -0.0006(19)
C10 0.017(2) 0.012(2) 0.025(3) -0.0089(19) 0.0025(18) 0.0014(18)
C11 0.014(2) 0.018(3) 0.027(3) -0.004(2) 0.0023(19) 0.0009(18)
C12 0.014(2) 0.016(2) 0.024(3) -0.0044(19) 0.0010(18) 0.0022(18)
C13 0.017(2) 0.022(3) 0.042(3) 0.000(2) 0.007(2) 0.000(2)
C14 0.029(3) 0.021(3) 0.046(4) -0.001(3) 0.006(2) 0.004(2)
C15 0.033(4) 0.014(4) 0.026(4) 0.000 0.003(3) 0.000
C16 0.026(4) 0.014(4) 0.031(4) 0.000 0.007(3) 0.000
C17 0.037(3) 0.017(3) 0.031(3) -0.003(2) -0.004(2) 0.002(2)
C18 0.029(3) 0.023(3) 0.031(3) -0.003(2) -0.003(2) 0.005(2)
N1 0.025(3) 0.012(3) 0.029(4) 0.000 0.003(3) 0.000
N2 0.023(3) 0.023(3) 0.027(4) 0.000 0.005(3) 0.000
N3 0.0142(19) 0.014(2) 0.022(2) -0.0006(16) -0.0001(15) 0.0043(15)
N4 0.0179(19) 0.015(2) 0.020(2) -0.0012(17) 0.0037(16) -0.0026(16)
O1 0.039(3) 0.045(3) 0.069(3) -0.039(3) 0.026(2) -0.017(2)
O2 0.0203(18) 0.030(2) 0.029(2) -0.0057(17) 0.0064(15) -0.0107(16)
O3 0.0148(16) 0.0162(17) 0.0259(19) 0.0029(15) -0.0026(13) 0.0025(13)
O4 0.0161(17) 0.0264(19) 0.030(2) 0.0073(16) -0.0012(14) -0.0022(15)
O1W 0.052(8) 0.071(9) 0.067(9) -0.015(7) 0.015(7) 0.001(7)
O1AW 0.065(12) 0.057(12) 0.072(12) 0.009(9) 0.021(9) 0.002(9)

loop_
_atom_type_symbol
_atom_type_description
_atom_type_scat_dispersion_real
_atom_type_scat_dispersion_imag
_atom_type_scat_source
C C 0.0033 0.0016 'International Tables Vol C Tables 4.2.6.8 and 6.1.1.4'
H H 0.0000 0.0000 'International Tables Vol C Tables 4.2.6.8 and 6.1.1.4'
N N 0.0061 0.0033 'International Tables Vol C Tables 4.2.6.8 and 6.1.1.4'
O O 0.0106 0.0060 'International Tables Vol C Tables 4.2.6.8 and 6.1.1.4'
Ni Ni 0.3393 1.1124 'International Tables Vol C Tables 4.2.6.8 and 6.1.1.4'

loop_
_geom_angle_atom_site_label_1
_geom_angle_atom_site_label_2
_geom_angle_atom_site_label_3
_geom_angle
_geom_angle_site_symmetry_1
_geom_angle_site_symmetry_3
_geom_angle_publ_flag
O2 Ni1 O2 173.2(2) 2_655 . ?
O2 Ni1 O4 90.01(15) 2_655 . ?
O2 Ni1 O4 89.61(15) . . ?
O2 Ni1 O4 89.61(15) 2_655 2_655 ?
O2 Ni1 O4 90.01(15) . 2_655 ?
O4 Ni1 O4 173.6(2) . 2_655 ?
O2 Ni1 N2 93.41(11) 2_655 1_545 ?
O2 Ni1 N2 93.41(11) . 1_545 ?
O4 Ni1 N2 93.22(11) . 1_545 ?
O4 Ni1 N2 93.22(11) 2_655 1_545 ?
O2 Ni1 N1 86.59(11) 2_655 . ?
O2 Ni1 N1 86.59(11) . . ?
O4 Ni1 N1 86.78(11) . . ?
O4 Ni1 N1 86.78(11) 2_655 . ?
N2 Ni1 N1 180.000(1) 1_545 . ?
N3 Ni2 N3 180.0(2) . 7_556 ?
N3 Ni2 O3 95.23(14) . 4_545 ?
N3 Ni2 O3 84.77(14) 7_556 4_545 ?
N3 Ni2 O3 84.77(14) . 6_566 ?
N3 Ni2 O3 95.23(14) 7_556 6_566 ?
O3 Ni2 O3 180.00(14) 4_545 6_566 ?
N3 Ni2 N4 90.55(16) . . ?
N3 Ni2 N4 89.45(16) 7_556 . ?
O3 Ni2 N4 89.39(14) 4_545 . ?
O3 Ni2 N4 90.61(14) 6_566 . ?
N3 Ni2 N4 89.45(16) . 7_556 ?
N3 Ni2 N4 90.55(16) 7_556 7_556 ?
O3 Ni2 N4 90.61(14) 4_545 7_556 ?
O3 Ni2 N4 89.39(14) 6_566 7_556 ?
N4 Ni2 N4 180.0 . 7_556 ?
N4 C1 C2 124.0(5) . . ?
N4 C1 H1A 118.0 . . ?
C2 C1 H1A 118.0 . . ?
C3 C2 C1 117.7(4) . . ?
C3 C2 C7 127.2(4) . . ?
C1 C2 C7 115.0(4) . . ?
C4 C3 C2 117.6(5) . . ?
C4 C3 C6 118.9(4) . . ?
C2 C3 C6 123.4(4) . . ?
C5 C4 C3 120.3(5) . . ?
C5 C4 H4A 119.8 . . ?
C3 C4 H4A 119.8 . . ?
N4 C5 C4 122.8(5) . . ?
N4 C5 H5A 118.6 . . ?
C4 C5 H5A 118.6 . . ?
O4 C6 O3 124.9(4) . . ?
O4 C6 C3 119.9(4) . . ?
O3 C6 C3 115.2(4) . . ?
O1 C7 O2 124.6(5) . . ?
O1 C7 C2 116.1(4) . . ?
O2 C7 C2 119.0(4) . . ?
C9 C8 C12 120.1(5) . . ?
C9 C8 H8A 120.0 . . ?
C12 C8 H8A 120.0 . . ?
N3 C9 C8 122.6(5) . . ?
N3 C9 H9A 118.7 . . ?
C8 C9 H9A 118.7 . . ?
N3 C10 C11 123.8(5) . . ?
N3 C10 H10A 118.1 . . ?
C11 C10 H10A 118.1 . . ?
C10 C11 C12 119.5(5) . . ?
C10 C11 H11A 120.2 . . ?
C12 C11 H11A 120.2 . . ?
C8 C12 C11 116.9(4) . . ?
C8 C12 C12 122.5(6) . 5_566 ?
C11 C12 C12 120.6(5) . 5_566 ?
N1 C13 C14 122.9(5) . . ?
N1 C13 H13A 118.5 . . ?
C14 C13 H13A 118.5 . . ?
C15 C14 C13 119.6(5) . . ?
C15 C14 H14A 120.2 . . ?
C13 C14 H14A 120.2 . . ?
C14 C15 C14 117.9(7) . 2_655 ?
C14 C15 C16 121.0(4) . . ?
C14 C15 C16 121.0(4) 2_655 . ?
C17 C16 C17 116.4(7) . 2_655 ?
C17 C16 C15 121.8(3) . . ?
C17 C16 C15 121.8(3) 2_655 . ?
C18 C17 C16 120.4(5) . . ?
C18 C17 H17A 119.8 . . ?
C16 C17 H17A 119.8 . . ?
N2 C18 C17 122.8(5) . . ?
N2 C18 H18A 118.6 . . ?
C17 C18 H18A 118.6 . . ?
C13 N1 C13 117.1(7) 2_655 . ?
C13 N1 Ni1 121.5(3) 2_655 . ?
C13 N1 Ni1 121.5(3) . . ?
C18 N2 C18 117.0(7) . 2_655 ?
C18 N2 Ni1 121.5(3) . 1_565 ?
C18 N2 Ni1 121.5(3) 2_655 1_565 ?
C10 N3 C9 117.0(4) . . ?
C10 N3 Ni2 122.7(3) . . ?
C9 N3 Ni2 120.3(3) . . ?
C1 N4 C5 117.3(4) . . ?
C1 N4 Ni2 120.9(3) . . ?
C5 N4 Ni2 121.8(3) . . ?
C7 O2 Ni1 134.1(3) . . ?
C6 O3 Ni2 146.4(3) . 4 ?
C6 O4 Ni1 142.3(3) . . ?
O1AW O1W O1AW 68(3) . 7_566 ?
O1W O1AW O1W 112(3) . 7_566 ?
O1W O1AW O1AW 61(3) . 7_566 ?
O1W O1AW O1AW 51(3) 7_566 7_566 ?

loop_
_geom_bond_atom_site_label_1
_geom_bond_atom_site_label_2
_geom_bond_distance
_geom_bond_site_symmetry_2
_geom_bond_publ_flag
Ni1 O2 2.026(4) 2_655 ?
Ni1 O2 2.026(4) . ?
Ni1 O4 2.063(3) . ?
Ni1 O4 2.063(3) 2_655 ?
Ni1 N2 2.131(7) 1_545 ?
Ni1 N1 2.205(6) . ?
Ni2 N3 2.073(4) . ?
Ni2 N3 2.073(4) 7_556 ?
Ni2 O3 2.136(3) 4_545 ?
Ni2 O3 2.136(3) 6_566 ?
Ni2 N4 2.167(4) . ?
Ni2 N4 2.167(4) 7_556 ?
C1 N4 1.335(6) . ?
C1 C2 1.409(7) . ?
C1 H1A 0.9300 . ?
C2 C3 1.393(7) . ?
C2 C7 1.520(6) . ?
C3 C4 1.393(7) . ?
C3 C6 1.514(7) . ?
C4 C5 1.379(7) . ?
C4 H4A 0.9300 . ?
C5 N4 1.336(7) . ?
C5 H5A 0.9300 . ?
C6 O4 1.243(6) . ?
C6 O3 1.258(6) . ?
C7 O1 1.238(6) . ?
C7 O2 1.254(6) . ?
C8 C9 1.378(7) . ?
C8 C12 1.390(7) . ?
C8 H8A 0.9300 . ?
C9 N3 1.352(6) . ?
C9 H9A 0.9300 . ?
C10 N3 1.330(6) . ?
C10 C11 1.378(7) . ?
C10 H10A 0.9300 . ?
C11 C12 1.392(7) . ?
C11 H11A 0.9300 . ?
C12 C12 1.482(9) 5_566 ?
C13 N1 1.341(6) . ?
C13 C14 1.393(8) . ?
C13 H13A 0.9300 . ?
C14 C15 1.377(7) . ?
C14 H14A 0.9300 . ?
C15 C14 1.377(7) 2_655 ?
C15 C16 1.506(10) . ?
C16 C17 1.379(7) . ?
C16 C17 1.379(7) 2_655 ?
C17 C18 1.375(8) . ?
C17 H17A 0.9300 . ?
C18 N2 1.337(6) . ?
C18 H18A 0.9300 . ?
N1 C13 1.341(6) 2_655 ?
N2 C18 1.337(6) 2_655 ?
N2 Ni1 2.131(7) 1_565 ?
O3 Ni2 2.136(3) 4 ?
O1W O1AW 1.04(4) . ?
O1W O1AW 1.17(4) 7_566 ?
O1AW O1W 1.17(4) 7_566 ?
O1AW O1AW 1.24(7) 7_566 ?
